data_4513420
loop_
_publ_author_name
'Lee, Eunji'
'Kim, Younghoon'
'Heo, Jungseok'
'Park, Ki-Min'

_publ_section_title
;
 3D Metal--Organic Framework Based on a Lower-Rim Acid-Functionalized
 Calix[4]arene: Crystal-to-Crystal Transformation upon Lattice Solvent
 Removal
;
_journal_issue 8
_journal_name_full 'Crystal Growth &amp; Design'
_journal_page_first 3556
_journal_paper_doi 10.1021/acs.cgd.5b00746
_journal_volume 15
_journal_year 2015
_chemical_formula_moiety '2(C36 H28 O12 Pb2)'
_chemical_formula_sum 'C72 H56 O24 Pb4'
_chemical_formula_weight 2133.93
_chemical_name_systematic
; 
 ? 
;
_space_group_IT_number 14
_symmetry_cell_setting monoclinic
_symmetry_space_group_name_Hall '-P 2ybc'
_symmetry_space_group_name_H-M 'P 1 21/c 1'
_atom_sites_solution_hydrogens geom
_atom_sites_solution_primary direct
_atom_sites_solution_secondary difmap
_audit_creation_method SHELXTL
_cell_angle_alpha 90.00
_cell_angle_beta 92.548(5)
_cell_angle_gamma 90.00
_cell_formula_units_Z 4
_cell_length_a 17.6121(16)
_cell_length_b 36.855(3)
_cell_length_c 10.0608(9)
_cell_measurement_reflns_used 9894
_cell_measurement_temperature 173(2)
_cell_measurement_theta_max 25.59
_cell_measurement_theta_min 2.21
_cell_volume 6523.9(10)
_computing_cell_refinement 'Bruker APEX2'
_computing_data_collection 'Bruker APEX2'
_computing_data_reduction 'Bruker APEX2'
_computing_molecular_graphics 'Bruker SHELXTL'
_computing_publication_material 'Bruker SHELXTL'
_computing_structure_refinement 'Bruker SHELXTL'
_computing_structure_solution 'Bruker SHELXTL'
_diffrn_ambient_temperature 173(2)
_diffrn_measured_fraction_theta_full 0.774
_diffrn_measured_fraction_theta_max 0.774
_diffrn_measurement_device_type 'Bruker APEX-II CCD'
_diffrn_measurement_method '\f and \w scans'
_diffrn_radiation_monochromator graphite
_diffrn_radiation_source 'fine-focus sealed tube'
_diffrn_radiation_type MoK\a
_diffrn_radiation_wavelength 0.71073
_diffrn_reflns_av_R_equivalents 0.0823
_diffrn_reflns_av_sigmaI/netI 0.1609
_diffrn_reflns_limit_h_max 20
_diffrn_reflns_limit_h_min -20
_diffrn_reflns_limit_k_max 43
_diffrn_reflns_limit_k_min -43
_diffrn_reflns_limit_l_max 9
_diffrn_reflns_limit_l_min -11
_diffrn_reflns_number 31950
_diffrn_reflns_theta_full 25.00
_diffrn_reflns_theta_max 25.00
_diffrn_reflns_theta_min 1.10
_exptl_absorpt_coefficient_mu 10.377
_exptl_absorpt_correction_T_max 0.3456
_exptl_absorpt_correction_T_min 0.2875
_exptl_absorpt_correction_type multi-scan
_exptl_absorpt_process_details SADABS
_exptl_crystal_colour colourless
_exptl_crystal_density_diffrn 2.173
_exptl_crystal_density_method 'not measured'
_exptl_crystal_description Block
_exptl_crystal_F_000 4032
_exptl_crystal_size_max 0.16
_exptl_crystal_size_mid 0.14
_exptl_crystal_size_min 0.13
_refine_diff_density_max 11.089
_refine_diff_density_min -6.909
_refine_diff_density_rms 0.565
_refine_ls_extinction_method none
_refine_ls_goodness_of_fit_ref 1.147
_refine_ls_hydrogen_treatment constr
_refine_ls_matrix_type full
_refine_ls_number_parameters 408
_refine_ls_number_reflns 8887
_refine_ls_number_restraints 172
_refine_ls_restrained_S_all 1.158
_refine_ls_R_factor_all 0.2525
_refine_ls_R_factor_gt 0.1970
_refine_ls_shift/su_max 0.000
_refine_ls_shift/su_mean 0.000
_refine_ls_structure_factor_coef Fsqd
_refine_ls_weighting_details 'calc w=1/[\s^2^(Fo^2^)+(0.0817P)^2^+2964.2954P] where P=(Fo^2^+2Fc^2^)/3'
_refine_ls_weighting_scheme calc
_refine_ls_wR_factor_gt 0.4201
_refine_ls_wR_factor_ref 0.4447
_reflns_number_gt 5732
_reflns_number_total 8887
_reflns_threshold_expression >2sigma(I)
_cod_data_source_file cg5b00746_si_002.cif
_cod_data_source_block 1a
_cod_depositor_comments
;
The following automatic conversions were performed:

'_symmetry_cell_setting' value 'Monoclinic' changed to 'monoclinic'
according to
/usr/data/users/saulius/crontab/automatic-downloads/rss-feeds/ACS/lib/dictionaries/cif_core.dic
dictionary named 'cif_core.dic' version 2.4.2 from 2011-04-26.

Automatic conversion script
Id: cif_fix_values 3271 2015-04-21 07:52:19Z andrius 

 Adding full bibliography for 4513419--4513420.cif.
;
_cod_original_cell_volume 6524.0(10)
_cod_original_sg_symbol_H-M P2(1)/c
_cod_database_code 4513420

loop_
_symmetry_equiv_pos_as_xyz
'x, y, z'
'-x, y+1/2, -z+1/2'
'-x, -y, -z'
'x, -y-1/2, z-1/2'

loop_
_atom_site_label
_atom_site_type_symbol
_atom_site_fract_x
_atom_site_fract_y
_atom_site_fract_z
_atom_site_U_iso_or_equiv
_atom_site_adp_type
_atom_site_occupancy
_atom_site_symmetry_multiplicity
_atom_site_calc_flag
_atom_site_refinement_flags
Pb1 Pb 0.15928(14) 0.28514(6) 0.0578(2) 0.0277(6) Uani 1 1 d U
Pb2 Pb 0.13110(14) 0.47175(6) 0.0851(3) 0.0304(7) Uani 1 1 d .
Pb3 Pb 0.35838(16) 0.71566(5) 0.4193(3) 0.0354(7) Uani 1 1 d .
Pb4 Pb 0.37273(16) 0.53478(6) 0.3547(3) 0.0419(8) Uani 1 1 d .
O1 O 0.118(2) 0.3426(10) -0.156(4) 0.025(9) Uani 1 1 d U
O2 O 0.097(3) 0.2695(12) -0.383(4) 0.050(13) Uani 1 1 d DU
O3 O 0.095(3) 0.2671(13) -0.166(4) 0.064(15) Uani 1 1 d DU
O4 O 0.004(3) 0.4047(12) 0.133(5) 0.046(12) Uani 1 1 d U
O5 O -0.121(2) 0.4755(11) 0.055(4) 0.034(10) Uani 1 1 d U
O6 O -0.005(3) 0.4797(12) 0.129(5) 0.042(11) Uani 1 1 d U
O7 O 0.186(2) 0.3348(11) 0.287(4) 0.036(11) Uani 1 1 d U
O8 O 0.243(3) 0.2571(14) 0.458(5) 0.057(14) Uani 1 1 d U
O9 O 0.235(2) 0.2668(10) 0.261(4) 0.029(10) Uani 1 1 d U
O10 O 0.272(2) 0.4169(11) 0.031(4) 0.035(10) Uani 1 1 d U
O11 O 0.375(3) 0.4838(13) 0.193(5) 0.053(13) Uani 1 1 d U
O12 O 0.267(3) 0.4903(13) 0.100(5) 0.049(13) Uani 1 1 d U
O13 O 0.403(2) 0.6624(10) 0.196(4) 0.030(10) Uani 1 1 d U
O14 O 0.439(6) 0.737(3) 0.056(9) 0.18(4) Uani 1 1 d DU
O15 O 0.435(3) 0.7328(15) 0.254(5) 0.075(17) Uani 1 1 d DU
O16 O 0.234(3) 0.5917(12) 0.325(5) 0.041(11) Uani 1 1 d U
O17 O 0.124(2) 0.5153(12) 0.261(5) 0.049(13) Uani 1 1 d DU
O18 O 0.236(3) 0.5199(14) 0.368(5) 0.061(15) Uani 1 1 d DU
O19 O 0.315(2) 0.6576(11) 0.632(4) 0.038(11) Uani 1 1 d U
O20 O 0.290(3) 0.7322(14) 0.853(4) 0.068(16) Uani 1 1 d DU
O21 O 0.294(2) 0.7291(10) 0.632(3) 0.027(9) Uani 1 1 d DU
O22 O 0.487(3) 0.5832(12) 0.481(5) 0.046(12) Uani 1 1 d U
O23 O 0.619(2) 0.5104(10) 0.491(4) 0.030(10) Uani 1 1 d U
O24 O 0.517(3) 0.5159(14) 0.371(5) 0.063(15) Uani 1 1 d DU
C1 C 0.1104(10) 0.3799(5) -0.1730(15) 0.028(14) Uiso 1 1 d G
C2 C 0.1719(11) 0.4004(5) -0.2115(16) 0.040(17) Uiso 1 1 d G
C3 C 0.1627(13) 0.4371(6) -0.2399(18) 0.033(15) Uiso 1 1 d G
H3 H 0.2047 0.4511 -0.2662 0.039 Uiso 1 1 calc R
C4 C 0.0918(14) 0.4533(5) -0.230(2) 0.06(2) Uiso 1 1 d G
H4 H 0.0855 0.4784 -0.2493 0.070 Uiso 1 1 calc R
C5 C 0.0303(12) 0.4328(5) -0.1914(19) 0.023(13) Uiso 1 1 d G
H5 H -0.0181 0.4439 -0.1846 0.027 Uiso 1 1 calc R
C6 C 0.0396(10) 0.3961(5) -0.1630(17) 0.000(9) Uiso 1 1 d G
C7 C -0.0008(8) 0.3675(5) 0.1255(19) 0.021(13) Uiso 1 1 d G
C8 C -0.0270(8) 0.3515(5) 0.007(2) 0.041(17) Uiso 1 1 d G
C9 C -0.0406(11) 0.3144(6) 0.001(2) 0.06(2) Uiso 1 1 d G
H9 H -0.0585 0.3035 -0.0797 0.073 Uiso 1 1 calc R
C10 C -0.0279(12) 0.2932(6) 0.114(3) 0.07(3) Uiso 1 1 d G
H10 H -0.0372 0.2678 0.1107 0.086 Uiso 1 1 calc R
C11 C -0.0017(12) 0.3091(6) 0.233(2) 0.10(3) Uiso 1 1 d G
H11 H 0.0069 0.2946 0.3103 0.115 Uiso 1 1 calc R
C12 C 0.0119(10) 0.3462(6) 0.239(2) 0.032(15) Uiso 1 1 d G
C13 C 0.1792(11) 0.3714(6) 0.3236(16) 0.025(14) Uiso 1 1 d G
C14 C 0.1106(12) 0.3850(6) 0.3651(15) 0.039(17) Uiso 1 1 d G
C15 C 0.1058(14) 0.4208(6) 0.4071(16) 0.045(18) Uiso 1 1 d G
H15 H 0.0589 0.4301 0.4355 0.054 Uiso 1 1 calc R
C16 C 0.1696(15) 0.4430(6) 0.4075(19) 0.047(19) Uiso 1 1 d G
H16 H 0.1663 0.4675 0.4362 0.057 Uiso 1 1 calc R
C17 C 0.2382(13) 0.4294(6) 0.3660(19) 0.06(2) Uiso 1 1 d G
H17 H 0.2818 0.4446 0.3663 0.073 Uiso 1 1 calc R
C18 C 0.2430(11) 0.3936(6) 0.3240(18) 0.047(19) Uiso 1 1 d G
C19 C 0.2894(8) 0.3807(6) 0.021(2) 0.046(19) Uiso 1 1 d G
C20 C 0.3179(8) 0.3622(6) 0.133(2) 0.049(19) Uiso 1 1 d G
C21 C 0.3420(10) 0.3264(7) 0.122(3) 0.06(2) Uiso 1 1 d G
H21 H 0.3615 0.3138 0.1980 0.070 Uiso 1 1 calc R
C22 C 0.3377(11) 0.3092(7) -0.001(3) 0.07(2) Uiso 1 1 d G
H22 H 0.3542 0.2848 -0.0090 0.080 Uiso 1 1 calc R
C23 C 0.3091(11) 0.3277(7) -0.113(2) 0.09(3) Uiso 1 1 d G
H23 H 0.3061 0.3159 -0.1973 0.106 Uiso 1 1 calc R
C24 C 0.2850(9) 0.3634(6) -0.102(2) 0.037(16) Uiso 1 1 d G
C25 C -0.026(4) 0.375(2) -0.122(8) 0.05(2) Uiso 1 1 d .
H25A H -0.0395 0.3583 -0.1966 0.064 Uiso 1 1 calc R
H25B H -0.0687 0.3923 -0.1167 0.064 Uiso 1 1 calc R
C26 C 0.034(5) 0.362(2) 0.371(8) 0.06(2) Uiso 1 1 d .
H26A H 0.0413 0.3427 0.4371 0.074 Uiso 1 1 calc R
H26B H -0.0069 0.3783 0.3997 0.074 Uiso 1 1 calc R
C27 C 0.314(4) 0.381(2) 0.275(8) 0.06(2) Uiso 1 1 d .
H27A H 0.3364 0.3638 0.3409 0.068 Uiso 1 1 calc R
H27B H 0.3488 0.4023 0.2740 0.068 Uiso 1 1 calc R
C28 C 0.245(4) 0.384(2) -0.220(8) 0.049(19) Uiso 1 1 d .
H28A H 0.2797 0.4040 -0.2453 0.058 Uiso 1 1 calc R
H28B H 0.2411 0.3674 -0.2966 0.058 Uiso 1 1 calc R
C29 C 0.106(4) 0.3240(12) -0.289(7) 0.043(18) Uiso 1 1 d D
H29A H 0.0608 0.3342 -0.3363 0.052 Uiso 1 1 calc R
H29B H 0.1508 0.3286 -0.3432 0.052 Uiso 1 1 calc R
C30 C 0.097(3) 0.2848(11) -0.272(4) 0.020(12) Uiso 1 1 d D
C31 C -0.068(4) 0.4230(13) 0.139(7) 0.036(16) Uiso 1 1 d D
H31A H -0.0874 0.4209 0.2294 0.043 Uiso 1 1 calc R
H31B H -0.1057 0.4112 0.0761 0.043 Uiso 1 1 calc R
C32 C -0.062(4) 0.4612(13) 0.104(7) 0.035(16) Uiso 1 1 d D
C33 C 0.209(4) 0.3153(13) 0.404(6) 0.030(15) Uiso 1 1 d D
H33A H 0.1684 0.3165 0.4688 0.036 Uiso 1 1 calc R
H33B H 0.2552 0.3268 0.4454 0.036 Uiso 1 1 calc R
C34 C 0.225(4) 0.2774(14) 0.374(8) 0.050(19) Uiso 1 1 d D
C35 C 0.336(4) 0.4431(14) 0.027(6) 0.035(16) Uiso 1 1 d D
H35A H 0.3845 0.4304 0.0521 0.042 Uiso 1 1 calc R
H35B H 0.3402 0.4525 -0.0646 0.042 Uiso 1 1 calc R
C36 C 0.326(3) 0.4735(13) 0.118(5) 0.024(13) Uiso 1 1 d D
C37 C 0.3989(11) 0.6254(5) 0.1660(17) 0.023(13) Uiso 1 1 d G
C38 C 0.4634(12) 0.6037(6) 0.178(2) 0.039(17) Uiso 1 1 d G
C39 C 0.4632(14) 0.5694(7) 0.121(2) 0.08(3) Uiso 1 1 d G
H39 H 0.5073 0.5546 0.1292 0.096 Uiso 1 1 calc R
C40 C 0.3987(16) 0.5568(7) 0.051(2) 0.05(2) Uiso 1 1 d G
H40 H 0.3986 0.5334 0.0117 0.061 Uiso 1 1 calc R
C41 C 0.3342(15) 0.5785(7) 0.0386(19) 0.08(3) Uiso 1 1 d G
H41 H 0.2900 0.5699 -0.0091 0.091 Uiso 1 1 calc R
C42 C 0.3343(13) 0.6128(6) 0.0961(16) 0.046(18) Uiso 1 1 d G
C43 C 0.2216(9) 0.6293(6) 0.318(2) 0.029(14) Uiso 1 1 d G
C44 C 0.2333(10) 0.6504(6) 0.207(2) 0.028(14) Uiso 1 1 d G
C45 C 0.2121(12) 0.6867(6) 0.205(3) 0.06(2) Uiso 1 1 d G
H45 H 0.2201 0.7011 0.1283 0.075 Uiso 1 1 calc R
C46 C 0.1792(12) 0.7020(6) 0.315(3) 0.06(2) Uiso 1 1 d G
H46 H 0.1648 0.7268 0.3134 0.068 Uiso 1 1 calc R
C47 C 0.1675(11) 0.6809(7) 0.426(3) 0.06(2) Uiso 1 1 d G
H47 H 0.1451 0.6914 0.5016 0.073 Uiso 1 1 calc R
C48 C 0.1887(9) 0.6446(6) 0.428(2) 0.048(19) Uiso 1 1 d G
C49 C 0.3121(12) 0.6203(6) 0.6436(17) 0.040(17) Uiso 1 1 d G
C51 C 0.2432(15) 0.5638(7) 0.638(2) 0.08(3) Uiso 1 1 d G
H51 H 0.1975 0.5507 0.6201 0.092 Uiso 1 1 calc R
C50 C 0.2451(12) 0.6011(7) 0.618(2) 0.044(18) Uiso 1 1 d G
C52 C 0.3084(17) 0.5457(7) 0.684(2) 0.10(4) Uiso 1 1 d G
H52 H 0.3071 0.5202 0.6981 0.121 Uiso 1 1 calc R
C53 C 0.3754(16) 0.5649(7) 0.710(2) 0.06(2) Uiso 1 1 d G
H53 H 0.4199 0.5525 0.7418 0.076 Uiso 1 1 calc R
C54 C 0.3772(14) 0.6022(7) 0.6899(17) 0.07(3) Uiso 1 1 d G
C55 C 0.4995(9) 0.6223(6) 0.481(2) 0.033(16) Uiso 1 1 d G
C56 C 0.4906(11) 0.6411(7) 0.599(2) 0.05(2) Uiso 1 1 d G
C57 C 0.5119(12) 0.6773(7) 0.609(2) 0.08(3) Uiso 1 1 d G
H57 H 0.5058 0.6902 0.6894 0.090 Uiso 1 1 calc R
C58 C 0.5420(12) 0.6948(7) 0.500(3) 0.049(19) Uiso 1 1 d G
H58 H 0.5565 0.7196 0.5072 0.059 Uiso 1 1 calc R
C59 C 0.5508(10) 0.6760(7) 0.382(3) 0.05(2) Uiso 1 1 d G
H59 H 0.5714 0.6879 0.3084 0.066 Uiso 1 1 calc R
C60 C 0.5296(9) 0.6397(6) 0.373(2) 0.05(2) Uiso 1 1 d G
C61 C 0.262(4) 0.633(2) 0.085(8) 0.06(2) Uiso 1 1 d .
H61A H 0.2228 0.6157 0.0506 0.067 Uiso 1 1 calc R
H61B H 0.2677 0.6518 0.0171 0.067 Uiso 1 1 calc R
C62 C 0.174(4) 0.623(2) 0.560(8) 0.05(2) Uiso 1 1 d .
H62A H 0.1312 0.6061 0.5420 0.063 Uiso 1 1 calc R
H62B H 0.1578 0.6406 0.6281 0.063 Uiso 1 1 calc R
C63 C 0.453(4) 0.6221(17) 0.719(7) 0.039(17) Uiso 1 1 d .
H63A H 0.4897 0.6044 0.7581 0.047 Uiso 1 1 calc R
H63B H 0.4444 0.6407 0.7874 0.047 Uiso 1 1 calc R
C64 C 0.544(4) 0.618(2) 0.238(8) 0.05(2) Uiso 1 1 d .
H64A H 0.5786 0.5973 0.2568 0.062 Uiso 1 1 calc R
H64B H 0.5677 0.6342 0.1733 0.062 Uiso 1 1 calc R
C65 C 0.423(4) 0.6831(15) 0.083(7) 0.05(2) Uiso 1 1 d D
H65A H 0.3791 0.6879 0.0219 0.060 Uiso 1 1 calc R
H65B H 0.4643 0.6714 0.0342 0.060 Uiso 1 1 calc R
C66 C 0.450(3) 0.7156(14) 0.151(6) 0.034 Uiso 1 1 d D
C67 C 0.177(5) 0.5707(14) 0.262(9) 0.06(2) Uiso 1 1 d D
H67A H 0.1792 0.5739 0.1647 0.076 Uiso 1 1 calc R
H67B H 0.1269 0.5797 0.2889 0.076 Uiso 1 1 calc R
C68 C 0.183(3) 0.5324(12) 0.294(6) 0.034(15) Uiso 1 1 d D
C69 C 0.290(4) 0.6756(11) 0.759(7) 0.039(17) Uiso 1 1 d D
H69A H 0.2362 0.6692 0.7738 0.046 Uiso 1 1 calc R
H69B H 0.3215 0.6670 0.8362 0.046 Uiso 1 1 calc R
C70 C 0.297(3) 0.7153(10) 0.746(3) 0.010(11) Uiso 1 1 d D
C71 C 0.549(3) 0.5638(13) 0.524(6) 0.027(14) Uiso 1 1 d D
H71A H 0.5471 0.5605 0.6210 0.032 Uiso 1 1 calc R
H71B H 0.5949 0.5785 0.5075 0.032 Uiso 1 1 calc R
C72 C 0.559(4) 0.5283(14) 0.464(6) 0.044(18) Uiso 1 1 d D

loop_
_atom_site_aniso_label
_atom_site_aniso_U_11
_atom_site_aniso_U_22
_atom_site_aniso_U_33
_atom_site_aniso_U_23
_atom_site_aniso_U_13
_atom_site_aniso_U_12
Pb1 0.0423(10) 0.0198(8) 0.0206(10) 0.0002(7) -0.0037(8) 0.0001(7)
Pb2 0.0364(14) 0.0233(11) 0.0301(15) -0.0097(10) -0.0157(12) 0.0093(10)
Pb3 0.0580(18) 0.0133(11) 0.0346(16) -0.0006(10) 0.0005(14) -0.0002(10)
Pb4 0.0558(17) 0.0073(10) 0.060(2) 0.0010(11) -0.0243(15) 0.0021(10)
O1 0.026(10) 0.025(10) 0.024(10) 0.000(5) 0.001(5) 0.002(5)
O2 0.051(13) 0.050(13) 0.050(14) -0.002(5) 0.001(5) 0.001(5)
O3 0.065(16) 0.063(16) 0.063(16) -0.001(5) 0.002(5) 0.001(5)
O4 0.046(13) 0.046(13) 0.046(13) 0.001(5) 0.001(5) 0.000(5)
O5 0.034(11) 0.035(11) 0.034(11) 0.000(5) 0.000(5) 0.001(5)
O6 0.042(12) 0.041(12) 0.042(12) 0.000(5) 0.003(5) 0.001(5)
O7 0.037(11) 0.035(11) 0.036(12) 0.000(5) 0.001(5) 0.000(5)
O8 0.058(15) 0.057(15) 0.057(15) 0.000(5) 0.001(5) 0.000(5)
O9 0.030(11) 0.029(10) 0.029(11) 0.003(5) 0.000(5) -0.001(5)
O10 0.035(11) 0.034(11) 0.036(11) 0.000(5) 0.002(5) 0.000(5)
O11 0.053(14) 0.052(14) 0.053(14) -0.001(5) 0.003(5) -0.001(5)
O12 0.050(13) 0.049(13) 0.050(13) 0.002(5) 0.001(5) 0.000(5)
O13 0.031(11) 0.030(11) 0.029(11) 0.000(5) 0.002(5) -0.001(5)
O14 0.18(4) 0.18(4) 0.18(4) -0.002(5) 0.008(5) 0.001(5)
O15 0.073(18) 0.076(18) 0.076(18) 0.000(5) 0.003(5) -0.002(5)
O16 0.042(12) 0.041(12) 0.041(12) -0.001(5) 0.001(5) 0.001(5)
O17 0.049(13) 0.049(13) 0.048(13) 0.000(5) 0.002(5) 0.000(5)
O18 0.062(15) 0.061(15) 0.061(15) 0.000(5) 0.002(5) 0.000(5)
O19 0.039(12) 0.037(12) 0.037(12) 0.000(5) 0.003(5) 0.000(5)
O20 0.068(16) 0.067(16) 0.068(16) 0.000(5) 0.004(5) -0.001(5)
O21 0.026(10) 0.029(10) 0.027(10) 0.000(5) 0.004(5) 0.000(5)
O22 0.047(13) 0.046(13) 0.046(13) 0.000(5) 0.001(5) 0.000(5)
O23 0.030(11) 0.029(11) 0.031(11) 0.002(5) 0.001(5) 0.000(5)
O24 0.063(16) 0.062(16) 0.063(16) -0.001(5) 0.002(5) 0.001(5)

loop_
_atom_type_symbol
_atom_type_description
_atom_type_scat_dispersion_real
_atom_type_scat_dispersion_imag
_atom_type_scat_source
C C 0.0033 0.0016 'International Tables Vol C Tables 4.2.6.8 and 6.1.1.4'
H H 0.0000 0.0000 'International Tables Vol C Tables 4.2.6.8 and 6.1.1.4'
O O 0.0106 0.0060 'International Tables Vol C Tables 4.2.6.8 and 6.1.1.4'
Pb Pb -3.3944 10.1111 'International Tables Vol C Tables 4.2.6.8 and 6.1.1.4'

loop_
_geom_angle_atom_site_label_1
_geom_angle_atom_site_label_2
_geom_angle_atom_site_label_3
_geom_angle
_geom_angle_site_symmetry_1
_geom_angle_site_symmetry_3
O2 Pb1 O8 81.8(17) 4_566 4_565
O2 Pb1 O9 78.4(14) 4_566 .
O8 Pb1 O9 81.4(16) 4_565 .
O2 Pb1 O3 79.1(13) 4_566 .
O8 Pb1 O3 73.8(18) 4_565 .
O9 Pb1 O3 148.5(14) . .
O17 Pb2 O5 83.4(15) . 3_565
O17 Pb2 O6 72.9(14) . .
O5 Pb2 O6 87.8(14) 3_565 .
O17 Pb2 O12 81.5(15) . .
O5 Pb2 O12 82.0(15) 3_565 .
O6 Pb2 O12 153.3(15) . .
O15 Pb3 O20 83.0(18) . 4_575
O15 Pb3 O21 150.5(16) . .
O20 Pb3 O21 80.7(12) 4_575 .
O15 Pb3 O14 83(3) . 4_576
O20 Pb3 O14 82(3) 4_575 4_576
O21 Pb3 O14 71(2) . 4_576
O23 Pb4 O18 80.7(15) 3_666 .
O23 Pb4 O11 83.8(15) 3_666 .
O18 Pb4 O11 85.2(17) . .
O23 Pb4 O24 74.2(15) 3_666 .
O18 Pb4 O24 151.1(16) . .
O11 Pb4 O24 78.2(16) . .
C1 O1 C29 110(3) . .
C30 O2 Pb1 129(4) . 4_565
C30 O3 Pb1 126(4) . .
C7 O4 C31 114(4) . .
C32 O5 Pb2 128(4) . 3_565
C32 O6 Pb2 133(4) . .
C13 O7 C33 107(4) . .
C34 O8 Pb1 124(5) . 4_566
C34 O9 Pb1 126(4) . .
C19 O10 C35 117(4) . .
C36 O11 Pb4 129(4) . .
C36 O12 Pb2 133(4) . .
C37 O13 C65 111(4) . .
C66 O14 Pb3 153(8) . 4_575
C66 O15 Pb3 128(5) . .
C67 O16 C43 115(4) . .
C68 O17 Pb2 118(4) . .
C68 O18 Pb4 125(4) . .
C49 O19 C69 111(3) . .
C70 O20 Pb3 125(4) . 4_576
C70 O21 Pb3 134(3) . .
C71 O22 C55 113(4) . .
C72 O23 Pb4 124(4) . 3_666
C72 O24 Pb4 119(4) . .
C2 C1 C6 120.0 . .
C2 C1 O1 119.9(17) . .
C6 C1 O1 119.9(17) . .
C3 C2 C1 120.0 . .
C3 C2 C28 119(3) . .
C1 C2 C28 121(3) . .
C4 C3 C2 120.0 . .
C5 C4 C3 120.0 . .
C4 C5 C6 120.0 . .
C5 C6 C1 120.0 . .
C5 C6 C25 119(3) . .
C1 C6 C25 121(3) . .
O4 C7 C12 120(2) . .
O4 C7 C8 119(2) . .
C12 C7 C8 120.0 . .
C9 C8 C7 120.0 . .
C9 C8 C25 121(3) . .
C7 C8 C25 118(3) . .
C8 C9 C10 120.0 . .
C11 C10 C9 120.0 . .
C12 C11 C10 120.0 . .
C11 C12 C7 120.0 . .
C11 C12 C26 118(3) . .
C7 C12 C26 122(3) . .
C14 C13 C18 120.0 . .
C14 C13 O7 120.6(19) . .
C18 C13 O7 119.3(19) . .
C13 C14 C15 120.0 . .
C13 C14 C26 125(3) . .
C15 C14 C26 115(3) . .
C14 C15 C16 120.0 . .
C17 C16 C15 120.0 . .
C18 C17 C16 120.0 . .
C17 C18 C13 120.0 . .
C17 C18 C27 118(3) . .
C13 C18 C27 122(3) . .
O10 C19 C20 119(2) . .
O10 C19 C24 121(2) . .
C20 C19 C24 120.0 . .
C19 C20 C21 120.0 . .
C19 C20 C27 119(3) . .
C21 C20 C27 121(3) . .
C20 C21 C22 120.0 . .
C21 C22 C23 120.0 . .
C24 C23 C22 120.0 . .
C23 C24 C19 120.0 . .
C23 C24 C28 123(3) . .
C19 C24 C28 117(3) . .
C6 C25 C8 125(5) . .
C12 C26 C14 112(5) . .
C18 C27 C20 121(5) . .
C2 C28 C24 123(5) . .
C30 C29 O1 111(5) . .
O3 C30 O2 121(5) . .
O3 C30 C29 128(5) . .
O2 C30 C29 110(4) . .
O4 C31 C32 111(5) . .
O6 C32 O5 120(5) . .
O6 C32 C31 124(6) . .
O5 C32 C31 115(5) . .
O7 C33 C34 111(5) . .
O8 C34 O9 115(5) . .
O8 C34 C33 121(7) . .
O9 C34 C33 122(7) . .
C36 C35 O10 111(5) . .
O11 C36 O12 121(5) . .
O11 C36 C35 123(5) . .
O12 C36 C35 115(5) . .
C38 C37 C42 120.0 . .
C38 C37 O13 120.3(18) . .
C42 C37 O13 118.1(19) . .
C39 C38 C37 120.0 . .
C39 C38 C64 116(3) . .
C37 C38 C64 123(3) . .
C38 C39 C40 120.0 . .
C41 C40 C39 120.0 . .
C40 C41 C42 120.0 . .
C41 C42 C37 120.0 . .
C41 C42 C61 116(3) . .
C37 C42 C61 124(3) . .
C48 C43 C44 120.0 . .
C48 C43 O16 116(2) . .
C44 C43 O16 124(2) . .
C45 C44 C43 120.0 . .
C45 C44 C61 121(3) . .
C43 C44 C61 119(3) . .
C46 C45 C44 120.0 . .
C45 C46 C47 120.0 . .
C48 C47 C46 120.0 . .
C47 C48 C43 120.0 . .
C47 C48 C62 116(3) . .
C43 C48 C62 124(3) . .
O19 C49 C54 118(2) . .
O19 C49 C50 122(2) . .
C54 C49 C50 120.0 . .
C50 C51 C52 120.0 . .
C51 C50 C49 120.0 . .
C51 C50 C62 122(3) . .
C49 C50 C62 117(3) . .
C53 C52 C51 120.0 . .
C54 C53 C52 120.0 . .
C53 C54 C49 120.0 . .
C53 C54 C63 118(3) . .
C49 C54 C63 122(3) . .
C60 C55 C56 120.0 . .
C60 C55 O22 121(2) . .
C56 C55 O22 118(2) . .
C55 C56 C57 120.0 . .
C55 C56 C63 120(3) . .
C57 C56 C63 120(3) . .
C58 C57 C56 120.0 . .
C57 C58 C59 120.0 . .
C60 C59 C58 120.0 . .
C55 C60 C59 120.0 . .
C55 C60 C64 121(3) . .
C59 C60 C64 119(3) . .
C42 C61 C44 119(6) . .
C48 C62 C50 114(5) . .
C54 C63 C56 117(5) . .
C60 C64 C38 108(4) . .
O13 C65 C66 99(5) . .
O15 C66 O14 107(7) . .
O15 C66 C65 138(7) . .
O14 C66 C65 97(7) . .
O16 C67 C68 113(6) . .
O17 C68 O18 124(5) . .
O17 C68 C67 112(5) . .
O18 C68 C67 122(5) . .
C70 C69 O19 109(4) . .
O20 C70 O21 126(4) . .
O20 C70 C69 114(4) . .
O21 C70 C69 119(4) . .
O22 C71 C72 117(5) . .
O24 C72 O23 115(5) . .
O24 C72 C71 124(6) . .
O23 C72 C71 120(5) . .

loop_
_geom_bond_atom_site_label_1
_geom_bond_atom_site_label_2
_geom_bond_distance
_geom_bond_site_symmetry_2
Pb1 O2 2.38(4) 4_566
Pb1 O8 2.40(5) 4_565
Pb1 O9 2.48(4) .
Pb1 O3 2.57(5) .
Pb2 O17 2.40(5) .
Pb2 O5 2.40(4) 3_565
Pb2 O6 2.47(4) .
Pb2 O12 2.50(5) .
Pb3 O15 2.28(6) .
Pb3 O20 2.35(5) 4_575
Pb3 O21 2.52(4) .
Pb3 O14 2.60(8) 4_576
Pb4 O23 2.28(4) 3_666
Pb4 O18 2.49(5) .
Pb4 O11 2.49(5) .
Pb4 O24 2.63(5) .
O1 C1 1.39(4) .
O1 C29 1.50(8) .
O2 C30 1.250(5) .
O2 Pb1 2.38(4) 4_565
O3 C30 1.250(4) .
O4 C7 1.38(5) .
O4 C31 1.45(7) .
O5 C32 1.25(7) .
O5 Pb2 2.40(4) 3_565
O6 C32 1.23(7) .
O7 C13 1.40(5) .
O7 C33 1.42(7) .
O8 C34 1.16(8) .
O8 Pb1 2.40(5) 4_566
O9 C34 1.22(8) .
O10 C19 1.38(4) .
O10 C35 1.50(7) .
O11 C36 1.18(7) .
O12 C36 1.22(7) .
O13 C37 1.40(4) .
O13 C65 1.43(8) .
O14 C66 1.250(5) .
O14 Pb3 2.60(8) 4_575
O15 C66 1.249(4) .
O16 C67 1.39(9) .
O16 C43 1.40(5) .
O17 C68 1.250(4) .
O18 C68 1.250(4) .
O19 C49 1.38(5) .
O19 C69 1.52(8) .
O20 C70 1.250(5) .
O20 Pb3 2.35(5) 4_576
O21 C70 1.251(5) .
O22 C71 1.36(7) .
O22 C55 1.46(5) .
O23 C72 1.26(7) .
O23 Pb4 2.28(4) 3_666
O24 C72 1.250(5) .
C1 C2 1.3900 .
C1 C6 1.3900 .
C2 C3 1.3900 .
C2 C28 1.42(7) .
C3 C4 1.3900 .
C4 C5 1.3900 .
C5 C6 1.3900 .
C6 C25 1.47(8) .
C7 C12 1.3900 .
C7 C8 1.3901 .
C8 C9 1.3898 .
C8 C25 1.56(8) .
C9 C10 1.3901 .
C10 C11 1.3900 .
C11 C12 1.3899 .
C12 C26 1.49(9) .
C13 C14 1.3900 .
C13 C18 1.3901 .
C14 C15 1.3900 .
C14 C26 1.59(8) .
C15 C16 1.3901 .
C16 C17 1.3900 .
C17 C18 1.3899 .
C18 C27 1.45(8) .
C19 C20 1.3900 .
C19 C24 1.3900 .
C20 C21 1.3900 .
C20 C27 1.59(8) .
C21 C22 1.3900 .
C22 C23 1.3901 .
C23 C24 1.3899 .
C24 C28 1.56(8) .
C29 C30 1.46(3) .
C31 C32 1.46(3) .
C33 C34 1.46(3) .
C35 C36 1.46(3) .
C37 C38 1.3900 .
C37 C42 1.3900 .
C38 C39 1.3900 .
C38 C64 1.61(8) .
C39 C40 1.3900 .
C40 C41 1.3900 .
C41 C42 1.3900 .
C42 C61 1.46(8) .
C43 C48 1.3900 .
C43 C44 1.3900 .
C44 C45 1.3900 .
C44 C61 1.49(8) .
C45 C46 1.3900 .
C46 C47 1.3900 .
C47 C48 1.3900 .
C48 C62 1.57(8) .
C49 C54 1.3900 .
C49 C50 1.3900 .
C51 C50 1.3900 .
C51 C52 1.3900 .
C50 C62 1.59(8) .
C52 C53 1.3899 .
C53 C54 1.3900 .
C54 C63 1.54(7) .
C55 C60 1.3900 .
C55 C56 1.3900 .
C56 C57 1.3901 .
C56 C63 1.57(7) .
C57 C58 1.3900 .
C58 C59 1.3901 .
C59 C60 1.3900 .
C60 C64 1.60(8) .
C65 C66 1.44(2) .
C67 C68 1.45(3) .
C69 C70 1.47(3) .
C71 C72 1.45(3) .
